data_7031755
loop_
_publ_author_name
'Du, Mei-Ling'
'Hu, Chun-Yan'
'Wang, Liu-Fang'
'Li, Cong'
'Han, Yang-Yang'
'Gan, Xin'
'Chen, Yong'
'Mu, Wei-Hua'
'Huang, Michael L.'
'Fu, Wen-Fu'

_publ_section_title
;
 New members of fluorescent 1,8-naphthyridine-based BF2 compounds:
 selective binding of BF2 with terminal bidentate N^N^O and N^C^O groups
 and tunable spectroscopy properties.
;
_journal_issue 37
_journal_name_full 'Dalton transactions (Cambridge, England : 2003)'
_journal_page_first 13924
_journal_page_last 13931
_journal_paper_doi 10.1039/c4dt01735h
_journal_volume 43
_journal_year 2014
_chemical_formula_moiety 'C26 H25 B F2 N6 O2'
_chemical_formula_sum 'C26 H25 B F2 N6 O2'
_chemical_formula_weight 502.33
_chemical_name_systematic
; 
 ? 
;
_space_group_IT_number 2
_symmetry_cell_setting triclinic
_symmetry_space_group_name_Hall '-P 1'
_symmetry_space_group_name_H-M 'P -1'
_atom_sites_solution_hydrogens geom
_atom_sites_solution_primary direct
_atom_sites_solution_secondary difmap
_audit_creation_method SHELXL-97
_cell_angle_alpha 96.487(5)
_cell_angle_beta 103.927(3)
_cell_angle_gamma 105.669(4)
_cell_formula_units_Z 2
_cell_length_a 8.5060(10)
_cell_length_b 8.8100(11)
_cell_length_c 17.414(2)
_cell_measurement_reflns_used 3955
_cell_measurement_temperature 113(2)
_cell_measurement_theta_max 28.10
_cell_measurement_theta_min 2.40
_cell_volume 1197.2(3)
_computing_cell_refinement 'CrystalClear-SM Expert 2.0 r4'
_computing_data_collection 'CrystalClear-SM Expert 2.0 r4 (Rigaku, 2009)'
_computing_data_reduction 'CrystalClear-SM Expert 2.0 r4'
_computing_molecular_graphics 'CrystalStructure 4.0'
_computing_publication_material 'CrystalStructure 4.0 (Rigaku, 2009)'
_computing_structure_refinement 'SHELXL-97 (Sheldrick, 1997)'
_computing_structure_solution 'SHELXS-97 (Sheldrick, 1990)'
_diffrn_ambient_temperature 113(2)
_diffrn_detector_area_resol_mean 14.222
_diffrn_measured_fraction_theta_full 0.995
_diffrn_measured_fraction_theta_max 0.995
_diffrn_measurement_device_type 'Rigaku Saturn724 CCD'
_diffrn_measurement_method \w
_diffrn_radiation_monochromator multilayer
_diffrn_radiation_source 'rotating anode'
_diffrn_radiation_type MoK\a
_diffrn_radiation_wavelength 0.71075
_diffrn_reflns_av_R_equivalents 0.0412
_diffrn_reflns_av_sigmaI/netI 0.0627
_diffrn_reflns_limit_h_max 11
_diffrn_reflns_limit_h_min -11
_diffrn_reflns_limit_k_max 11
_diffrn_reflns_limit_k_min -11
_diffrn_reflns_limit_l_max 22
_diffrn_reflns_limit_l_min -22
_diffrn_reflns_number 15576
_diffrn_reflns_theta_full 27.93
_diffrn_reflns_theta_max 27.93
_diffrn_reflns_theta_min 1.23
_diffrn_standards_decay_% 0
_diffrn_standards_interval_count 0
_diffrn_standards_interval_time 0
_diffrn_standards_number 0
_exptl_absorpt_coefficient_mu 0.101
_exptl_absorpt_correction_T_max 0.9820
_exptl_absorpt_correction_T_min 0.9780
_exptl_absorpt_correction_type multi-scan
_exptl_absorpt_process_details CrystalClear
_exptl_crystal_colour colorless
_exptl_crystal_density_diffrn 1.393
_exptl_crystal_density_method 'not measured'
_exptl_crystal_description prism
_exptl_crystal_F_000 524
_exptl_crystal_size_max 0.22
_exptl_crystal_size_mid 0.20
_exptl_crystal_size_min 0.18
_refine_diff_density_max 0.181
_refine_diff_density_min -0.315
_refine_diff_density_rms 0.066
_refine_ls_extinction_method none
_refine_ls_goodness_of_fit_ref 0.909
_refine_ls_hydrogen_treatment mixed
_refine_ls_matrix_type full
_refine_ls_number_parameters 341
_refine_ls_number_reflns 5705
_refine_ls_number_restraints 0
_refine_ls_restrained_S_all 0.909
_refine_ls_R_factor_all 0.0582
_refine_ls_R_factor_gt 0.0371
_refine_ls_shift/su_max 0.000
_refine_ls_shift/su_mean 0.000
_refine_ls_structure_factor_coef Fsqd
_refine_ls_weighting_details 'calc w=1/[\s^2^(Fo^2^)+(0.0506P)^2^+0.0000P] where P=(Fo^2^+2Fc^2^)/3'
_refine_ls_weighting_scheme calc
_refine_ls_wR_factor_gt 0.0939
_refine_ls_wR_factor_ref 0.1001
_reflns_number_gt 3333
_reflns_number_total 5705
_reflns_threshold_expression >2sigma(I)
_cod_data_source_file c4dt01735h2.cif
_cod_data_source_block shelxl
_cod_depositor_comments 'Adding full bibliography for 7031750--7031755.cif.'
_cod_original_cell_volume 1197.2(2)
_cod_database_code 7031755

loop_
_symmetry_equiv_pos_as_xyz
'x, y, z'
'-x, -y, -z'

loop_
_atom_site_label
_atom_site_type_symbol
_atom_site_fract_x
_atom_site_fract_y
_atom_site_fract_z
_atom_site_U_iso_or_equiv
_atom_site_adp_type
_atom_site_occupancy
_atom_site_symmetry_multiplicity
_atom_site_calc_flag
_atom_site_refinement_flags
_atom_site_disorder_assembly
_atom_site_disorder_group
F1 F 0.44350(11) 0.70040(10) 0.21027(5) 0.0343(2) Uani 1 1 d . . .
F2 F 0.62899(10) 0.94961(10) 0.22222(5) 0.0353(2) Uani 1 1 d . . .
O1 O 0.34090(12) 0.91352(11) 0.18989(6) 0.0274(2) Uani 1 1 d . . .
O2 O 1.03387(12) 0.43585(12) 0.12110(6) 0.0293(2) Uani 1 1 d . . .
N1 N 0.46551(13) 0.80214(12) 0.08795(6) 0.0184(2) Uani 1 1 d . . .
N2 N 0.69160(13) 0.70293(12) 0.12590(6) 0.0192(2) Uani 1 1 d . . .
N3 N 0.90841(14) 0.60599(14) 0.17436(7) 0.0221(3) Uani 1 1 d . . .
N4 N 1.06904(14) 0.60479(13) 0.32475(7) 0.0223(3) Uani 1 1 d . . .
N6 N 0.79475(16) 0.32151(15) 0.39664(8) 0.0362(3) Uani 1 1 d . . .
C1 C 0.34765(16) 0.83410(15) 0.03025(8) 0.0215(3) Uani 1 1 d . . .
C2 C 0.34506(17) 0.80336(16) -0.05172(8) 0.0238(3) Uani 1 1 d . . .
H2 H 0.2625 0.8294 -0.0909 0.029 Uiso 1 1 calc R . .
C3 C 0.45615(17) 0.73812(15) -0.07627(8) 0.0221(3) Uani 1 1 d . . .
C4 C 0.58004(16) 0.70214(15) -0.01597(8) 0.0201(3) Uani 1 1 d . . .
C5 C 0.58187(15) 0.73507(15) 0.06558(8) 0.0187(3) Uani 1 1 d . . .
C6 C 0.80282(16) 0.63631(16) 0.10718(8) 0.0202(3) Uani 1 1 d . . .
C7 C 0.81559(17) 0.60026(16) 0.02851(8) 0.0233(3) Uani 1 1 d . . .
H7 H 0.8996 0.5549 0.0182 0.028 Uiso 1 1 calc R . .
C8 C 0.70241(17) 0.63308(16) -0.03223(8) 0.0232(3) Uani 1 1 d . . .
H8 H 0.7062 0.6090 -0.0862 0.028 Uiso 1 1 calc R . .
C9 C 0.22709(17) 0.90072(17) 0.05282(9) 0.0268(3) Uani 1 1 d . . .
H9 H 0.1422 0.9194 0.0117 0.032 Uiso 1 1 calc R . .
C10 C 0.22817(17) 0.93844(16) 0.12990(9) 0.0246(3) Uani 1 1 d . . .
C11 C 0.10812(19) 1.01470(18) 0.15637(10) 0.0333(4) Uani 1 1 d . . .
H11A H 0.0507 0.9492 0.1894 0.040 Uiso 1 1 calc R . .
H11B H 0.0232 1.0224 0.1089 0.040 Uiso 1 1 calc R . .
H11C H 0.1718 1.1225 0.1881 0.040 Uiso 1 1 calc R . .
C12 C 0.44898(18) 0.70080(17) -0.16329(8) 0.0289(3) Uani 1 1 d . . .
H12A H 0.3616 0.7389 -0.1958 0.035 Uiso 1 1 calc R . .
H12B H 0.4207 0.5845 -0.1805 0.035 Uiso 1 1 calc R . .
H12C H 0.5599 0.7546 -0.1706 0.035 Uiso 1 1 calc R . .
C13 C 1.00652(16) 0.50579(16) 0.17835(8) 0.0215(3) Uani 1 1 d . . .
C14 C 1.07197(17) 0.48040(16) 0.26343(8) 0.0242(3) Uani 1 1 d . . .
H14A H 1.0016 0.3752 0.2694 0.029 Uiso 1 1 calc R . .
H14B H 1.1903 0.4770 0.2722 0.029 Uiso 1 1 calc R . .
C15 C 1.21846(17) 0.74720(17) 0.34494(9) 0.0267(3) Uani 1 1 d . A .
H15A H 1.2513 0.7686 0.2955 0.032 Uiso 1 1 calc R . .
H15B H 1.3151 0.7277 0.3828 0.032 Uiso 1 1 calc R . .
C16 C 1.18170(17) 0.89089(16) 0.38284(8) 0.0233(3) Uani 1 1 d . . .
N5 N 1.03931(17) 0.92302(17) 0.34455(8) 0.0340(4) Uani 0.497(11) 1 d P A 1
C17 C 1.29078(16) 0.98223(15) 0.45325(8) 0.0257(3) Uani 0.497(11) 1 d P A 1
H17A H 1.3906 0.9575 0.4784 0.031 Uiso 0.497(11) 1 calc PR A 1
C17' C 1.03931(17) 0.92302(17) 0.34455(8) 0.0340(4) Uani 0.503(11) 1 d P A -1
H17B H 0.9659 0.8578 0.2949 0.041 Uiso 0.503(11) 1 calc PR A -1
N5' N 1.29078(16) 0.98223(15) 0.45325(8) 0.0257(3) Uani 0.503(11) 1 d P A -1
C18 C 1.25332(19) 1.11014(17) 0.48684(9) 0.0320(4) Uani 1 1 d . . .
H18 H 1.3286 1.1756 0.5361 0.038 Uiso 1 1 calc R A 1
C19 C 1.1095(2) 1.14686(18) 0.45126(10) 0.0344(4) Uani 1 1 d . A .
H19 H 1.0833 1.2354 0.4756 0.041 Uiso 1 1 calc R . .
C20 C 1.0044(2) 1.0518(2) 0.37949(10) 0.0396(4) Uani 1 1 d . . .
H20 H 0.9051 1.0764 0.3535 0.048 Uiso 1 1 calc R A 1
C21 C 1.03274(17) 0.54631(17) 0.39625(8) 0.0255(3) Uani 1 1 d . . .
H21A H 1.0761 0.6372 0.4426 0.031 Uiso 1 1 calc R . .
H21B H 1.0929 0.4667 0.4096 0.031 Uiso 1 1 calc R . .
C22 C 0.84422(17) 0.46967(17) 0.38251(8) 0.0222(3) Uani 1 1 d . . .
C23 C 0.73137(18) 0.55385(18) 0.35829(9) 0.0285(3) Uani 1 1 d . . .
H23 H 0.7711 0.6590 0.3480 0.034 Uiso 1 1 calc R . .
C24 C 0.56112(19) 0.48389(19) 0.34931(9) 0.0334(4) Uani 1 1 d . . .
H24 H 0.4816 0.5400 0.3331 0.040 Uiso 1 1 calc R . .
C25 C 0.5080(2) 0.3309(2) 0.36430(9) 0.0389(4) Uani 1 1 d . . .
H25 H 0.3913 0.2794 0.3590 0.047 Uiso 1 1 calc R . .
C26 C 0.6279(2) 0.2551(2) 0.38700(11) 0.0468(5) Uani 1 1 d . . .
H26 H 0.5906 0.1489 0.3965 0.056 Uiso 1 1 calc R . .
B1 B 0.4740(2) 0.84056(19) 0.18078(9) 0.0227(3) Uani 1 1 d . . .
H1 H 0.903(2) 0.6499(19) 0.2240(10) 0.050(5) Uiso 1 1 d . . .

loop_
_atom_site_aniso_label
_atom_site_aniso_U_11
_atom_site_aniso_U_22
_atom_site_aniso_U_33
_atom_site_aniso_U_23
_atom_site_aniso_U_13
_atom_site_aniso_U_12
F1 0.0487(6) 0.0399(5) 0.0332(5) 0.0206(4) 0.0250(4) 0.0267(4)
F2 0.0274(5) 0.0441(5) 0.0275(5) -0.0090(4) 0.0013(4) 0.0121(4)
O1 0.0292(5) 0.0333(6) 0.0262(5) 0.0086(4) 0.0105(4) 0.0166(5)
O2 0.0306(6) 0.0362(6) 0.0243(5) -0.0009(5) 0.0108(4) 0.0155(5)
N1 0.0171(6) 0.0174(6) 0.0200(6) 0.0044(5) 0.0050(5) 0.0041(5)
N2 0.0176(6) 0.0208(6) 0.0187(6) 0.0042(5) 0.0054(5) 0.0049(5)
N3 0.0220(6) 0.0301(6) 0.0177(6) 0.0036(5) 0.0065(5) 0.0132(5)
N4 0.0229(6) 0.0258(6) 0.0193(6) 0.0031(5) 0.0083(5) 0.0078(5)
N6 0.0325(7) 0.0369(8) 0.0435(8) 0.0213(6) 0.0109(6) 0.0120(6)
C1 0.0183(7) 0.0172(7) 0.0250(7) 0.0064(6) 0.0032(6) 0.0005(6)
C2 0.0196(7) 0.0238(7) 0.0218(7) 0.0075(6) -0.0012(6) 0.0019(6)
C3 0.0210(7) 0.0185(7) 0.0204(7) 0.0054(6) 0.0035(6) -0.0030(6)
C4 0.0189(7) 0.0188(7) 0.0191(7) 0.0037(5) 0.0055(6) -0.0001(6)
C5 0.0169(7) 0.0167(6) 0.0200(7) 0.0037(5) 0.0050(5) 0.0014(5)
C6 0.0175(7) 0.0206(7) 0.0212(7) 0.0035(6) 0.0060(5) 0.0035(6)
C7 0.0219(7) 0.0262(7) 0.0240(7) 0.0049(6) 0.0109(6) 0.0067(6)
C8 0.0247(7) 0.0242(7) 0.0194(7) 0.0030(6) 0.0102(6) 0.0026(6)
C9 0.0218(7) 0.0291(8) 0.0301(8) 0.0101(6) 0.0036(6) 0.0105(6)
C10 0.0186(7) 0.0205(7) 0.0358(9) 0.0089(6) 0.0078(6) 0.0061(6)
C11 0.0298(8) 0.0346(9) 0.0427(10) 0.0119(7) 0.0140(7) 0.0164(7)
C12 0.0294(8) 0.0321(8) 0.0191(7) 0.0067(6) 0.0040(6) 0.0014(7)
C13 0.0161(7) 0.0228(7) 0.0244(7) 0.0013(6) 0.0056(6) 0.0053(6)
C14 0.0254(7) 0.0270(8) 0.0234(7) 0.0038(6) 0.0068(6) 0.0140(6)
C15 0.0226(7) 0.0340(8) 0.0240(8) 0.0042(6) 0.0077(6) 0.0089(6)
C16 0.0208(7) 0.0263(7) 0.0233(7) 0.0070(6) 0.0086(6) 0.0052(6)
N5 0.0279(8) 0.0453(9) 0.0267(8) 0.0103(7) 0.0049(6) 0.0089(7)
C17 0.0217(7) 0.0281(7) 0.0262(7) 0.0052(6) 0.0050(6) 0.0074(6)
C17' 0.0279(8) 0.0453(9) 0.0267(8) 0.0103(7) 0.0049(6) 0.0089(7)
N5' 0.0217(7) 0.0281(7) 0.0262(7) 0.0052(6) 0.0050(6) 0.0074(6)
C18 0.0317(9) 0.0287(8) 0.0287(8) -0.0011(7) 0.0060(7) 0.0034(7)
C19 0.0381(9) 0.0273(8) 0.0485(10) 0.0145(7) 0.0227(8) 0.0153(7)
C20 0.0269(8) 0.0552(11) 0.0437(10) 0.0294(9) 0.0102(8) 0.0158(8)
C21 0.0258(7) 0.0321(8) 0.0212(7) 0.0071(6) 0.0064(6) 0.0124(6)
C22 0.0262(7) 0.0281(8) 0.0151(7) 0.0043(6) 0.0073(6) 0.0118(6)
C23 0.0288(8) 0.0272(8) 0.0285(8) 0.0029(6) 0.0051(6) 0.0106(7)
C24 0.0294(8) 0.0432(10) 0.0290(8) 0.0005(7) 0.0060(7) 0.0180(8)
C25 0.0261(8) 0.0583(11) 0.0327(9) 0.0146(8) 0.0118(7) 0.0083(8)
C26 0.0375(10) 0.0469(11) 0.0561(12) 0.0309(9) 0.0124(9) 0.0052(8)
B1 0.0232(8) 0.0271(9) 0.0203(8) 0.0046(7) 0.0066(7) 0.0116(7)

loop_
_atom_type_symbol
_atom_type_description
_atom_type_scat_dispersion_real
_atom_type_scat_dispersion_imag
_atom_type_scat_source
C C 0.0033 0.0016 'International Tables Vol C Tables 4.2.6.8 and 6.1.1.4'
H H 0.0000 0.0000 'International Tables Vol C Tables 4.2.6.8 and 6.1.1.4'
N N 0.0061 0.0033 'International Tables Vol C Tables 4.2.6.8 and 6.1.1.4'
O O 0.0106 0.0060 'International Tables Vol C Tables 4.2.6.8 and 6.1.1.4'
B B 0.0013 0.0007 'International Tables Vol C Tables 4.2.6.8 and 6.1.1.4'
F F 0.0171 0.0103 'International Tables Vol C Tables 4.2.6.8 and 6.1.1.4'

loop_
_geom_angle_atom_site_label_1
_geom_angle_atom_site_label_2
_geom_angle_atom_site_label_3
_geom_angle
C10 O1 B1 125.06(11)
C1 N1 C5 119.06(12)
C1 N1 B1 121.36(11)
C5 N1 B1 119.58(11)
C6 N2 C5 117.58(11)
C13 N3 C6 129.48(12)
C13 N3 H1 113.7(11)
C6 N3 H1 116.4(11)
C14 N4 C15 113.08(11)
C14 N4 C21 113.68(11)
C15 N4 C21 112.76(11)
C22 N6 C26 117.07(14)
N1 C1 C2 120.58(13)
N1 C1 C9 119.20(13)
C2 C1 C9 120.22(13)
C3 C2 C1 122.35(13)
C3 C2 H2 118.8
C1 C2 H2 118.8
C2 C3 C4 117.58(12)
C2 C3 C12 122.08(13)
C4 C3 C12 120.33(13)
C8 C4 C5 116.59(12)
C8 C4 C3 124.10(12)
C5 C4 C3 119.32(12)
N2 C5 N1 115.52(12)
N2 C5 C4 123.37(12)
N1 C5 C4 121.10(12)
N2 C6 N3 112.56(11)
N2 C6 C7 124.39(13)
N3 C6 C7 123.04(12)
C8 C7 C6 117.25(13)
C8 C7 H7 121.4
C6 C7 H7 121.4
C7 C8 C4 120.80(12)
C7 C8 H8 119.6
C4 C8 H8 119.6
C10 C9 C1 122.69(14)
C10 C9 H9 118.7
C1 C9 H9 118.7
O1 C10 C9 121.81(13)
O1 C10 C11 113.83(13)
C9 C10 C11 124.34(14)
C10 C11 H11A 109.5
C10 C11 H11B 109.5
H11A C11 H11B 109.5
C10 C11 H11C 109.5
H11A C11 H11C 109.5
H11B C11 H11C 109.5
C3 C12 H12A 109.5
C3 C12 H12B 109.5
H12A C12 H12B 109.5
C3 C12 H12C 109.5
H12A C12 H12C 109.5
H12B C12 H12C 109.5
O2 C13 N3 125.54(13)
O2 C13 C14 121.91(12)
N3 C13 C14 112.44(11)
N4 C14 C13 113.18(11)
N4 C14 H14A 108.9
C13 C14 H14A 108.9
N4 C14 H14B 108.9
C13 C14 H14B 108.9
H14A C14 H14B 107.8
N4 C15 C16 110.65(11)
N4 C15 H15A 109.5
C16 C15 H15A 109.5
N4 C15 H15B 109.5
C16 C15 H15B 109.5
H15A C15 H15B 108.1
N5 C16 C17 122.79(13)
N5 C16 C15 117.89(12)
C17 C16 C15 119.31(13)
C16 N5 C20 117.95(13)
C16 C17 C18 118.14(13)
C16 C17 H17A 120.9
C18 C17 H17A 120.9
C17 C18 C19 121.52(14)
C17 C18 H18 119.2
C19 C18 H18 119.2
C18 C19 C20 118.02(14)
C18 C19 H19 121.0
C20 C19 H19 121.0
N5 C20 C19 121.56(15)
N5 C20 H20 119.2
C19 C20 H20 119.2
N4 C21 C22 111.42(11)
N4 C21 H21A 109.3
C22 C21 H21A 109.3
N4 C21 H21B 109.3
C22 C21 H21B 109.3
H21A C21 H21B 108.0
N6 C22 C23 122.63(13)
N6 C22 C21 116.95(12)
C23 C22 C21 120.40(13)
C24 C23 C22 119.32(14)
C24 C23 H23 120.3
C22 C23 H23 120.3
C23 C24 C25 118.77(15)
C23 C24 H24 120.6
C25 C24 H24 120.6
C26 C25 C24 118.19(15)
C26 C25 H25 120.9
C24 C25 H25 120.9
N6 C26 C25 124.01(16)
N6 C26 H26 118.0
C25 C26 H26 118.0
F2 B1 F1 112.55(12)
F2 B1 O1 107.81(11)
F1 B1 O1 107.69(12)
F2 B1 N1 109.19(11)
F1 B1 N1 109.71(11)
O1 B1 N1 109.83(11)

loop_
_geom_bond_atom_site_label_1
_geom_bond_atom_site_label_2
_geom_bond_distance
F1 B1 1.3749(18)
F2 B1 1.3723(18)
O1 C10 1.3200(16)
O1 B1 1.4752(18)
O2 C13 1.2158(15)
N1 C1 1.3511(16)
N1 C5 1.3892(16)
N1 B1 1.5938(18)
N2 C6 1.3233(16)
N2 C5 1.3389(16)
N3 C13 1.3655(17)
N3 C6 1.3933(17)
N3 H1 0.924(16)
N4 C14 1.4508(16)
N4 C15 1.4618(17)
N4 C21 1.4681(17)
N6 C22 1.3294(18)
N6 C26 1.342(2)
C1 C2 1.4162(19)
C1 C9 1.4204(19)
C2 C3 1.3559(19)
C2 H2 0.9500
C3 C4 1.4271(18)
C3 C12 1.4966(18)
C4 C8 1.4067(18)
C4 C5 1.4124(17)
C6 C7 1.4075(17)
C7 C8 1.3633(19)
C7 H7 0.9500
C8 H8 0.9500
C9 C10 1.3431(19)
C9 H9 0.9500
C10 C11 1.4945(19)
C11 H11A 0.9800
C11 H11B 0.9800
C11 H11C 0.9800
C12 H12A 0.9800
C12 H12B 0.9800
C12 H12C 0.9800
C13 C14 1.5167(19)
C14 H14A 0.9900
C14 H14B 0.9900
C15 C16 1.5034(19)
C15 H15A 0.9900
C15 H15B 0.9900
C16 N5 1.3530(19)
C16 C17 1.3558(18)
N5 C20 1.363(2)
C17 C18 1.3595(18)
C17 H17A 0.9500
C18 C19 1.371(2)
C18 H18 0.9500
C19 C20 1.372(2)
C19 H19 0.9500
C20 H20 0.9500
C21 C22 1.5094(18)
C21 H21A 0.9900
C21 H21B 0.9900
C22 C23 1.3819(19)
C23 C24 1.374(2)
C23 H23 0.9500
C24 C25 1.377(2)
C24 H24 0.9500
C25 C26 1.370(2)
C25 H25 0.9500
C26 H26 0.9500

loop_
_geom_hbond_atom_site_label_D
_geom_hbond_atom_site_label_H
_geom_hbond_atom_site_label_A
_geom_hbond_distance_DH
_geom_hbond_distance_HA
_geom_hbond_distance_DA
_geom_hbond_angle_DHA
N3 H1 N4 0.924(16) 2.120(17) 2.6489(16) 115.2(13)

loop_
_geom_torsion_atom_site_label_1
_geom_torsion_atom_site_label_2
_geom_torsion_atom_site_label_3
_geom_torsion_atom_site_label_4
_geom_torsion
C5 N1 C1 C2 -1.50(18)
B1 N1 C1 C2 178.20(11)
C5 N1 C1 C9 179.18(12)
B1 N1 C1 C9 -1.11(18)
N1 C1 C2 C3 1.5(2)
C9 C1 C2 C3 -179.18(13)
C1 C2 C3 C4 -0.77(19)
C1 C2 C3 C12 177.89(12)
C2 C3 C4 C8 179.43(12)
C12 C3 C4 C8 0.74(19)
C2 C3 C4 C5 0.12(18)
C12 C3 C4 C5 -178.57(11)
C6 N2 C5 N1 178.84(11)
C6 N2 C5 C4 -0.28(18)
C1 N1 C5 N2 -178.27(11)
B1 N1 C5 N2 2.02(16)
C1 N1 C5 C4 0.87(18)
B1 N1 C5 C4 -178.85(11)
C8 C4 C5 N2 -0.46(18)
C3 C4 C5 N2 178.90(11)
C8 C4 C5 N1 -179.52(11)
C3 C4 C5 N1 -0.16(18)
C5 N2 C6 N3 -179.02(11)
C5 N2 C6 C7 1.39(19)
C13 N3 C6 N2 161.86(13)
C13 N3 C6 C7 -18.5(2)
N2 C6 C7 C8 -1.7(2)
N3 C6 C7 C8 178.77(12)
C6 C7 C8 C4 0.83(19)
C5 C4 C8 C7 0.14(19)
C3 C4 C8 C7 -179.19(13)
N1 C1 C9 C10 2.2(2)
C2 C1 C9 C10 -177.16(13)
B1 O1 C10 C9 -1.3(2)
B1 O1 C10 C11 -179.86(12)
C1 C9 C10 O1 -1.0(2)
C1 C9 C10 C11 177.44(13)
C6 N3 C13 O2 8.7(2)
C6 N3 C13 C14 -167.54(12)
C15 N4 C14 C13 -83.64(14)
C21 N4 C14 C13 146.11(12)
O2 C13 C14 N4 163.48(12)
N3 C13 C14 N4 -20.08(16)
C14 N4 C15 C16 158.68(11)
C21 N4 C15 C16 -70.62(15)
N4 C15 C16 N5 -50.43(17)
N4 C15 C16 C17 129.47(13)
C17 C16 N5 C20 -0.9(2)
C15 C16 N5 C20 179.00(13)
N5 C16 C17 C18 0.8(2)
C15 C16 C17 C18 -179.07(12)
C16 C17 C18 C19 0.2(2)
C17 C18 C19 C20 -1.0(2)
C16 N5 C20 C19 0.0(2)
C18 C19 C20 N5 0.9(2)
C14 N4 C21 C22 -81.23(14)
C15 N4 C21 C22 148.37(11)
C26 N6 C22 C23 -0.5(2)
C26 N6 C22 C21 177.89(13)
N4 C21 C22 N6 126.39(13)
N4 C21 C22 C23 -55.18(17)
N6 C22 C23 C24 0.9(2)
C21 C22 C23 C24 -177.39(13)
C22 C23 C24 C25 -0.4(2)
C23 C24 C25 C26 -0.5(2)
C22 N6 C26 C25 -0.5(3)
C24 C25 C26 N6 0.9(3)
C10 O1 B1 F2 120.89(13)
C10 O1 B1 F1 -117.42(14)
C10 O1 B1 N1 2.02(18)
C1 N1 B1 F2 -118.79(13)
C5 N1 B1 F2 60.91(15)
C1 N1 B1 F1 117.41(13)
C5 N1 B1 F1 -62.88(15)
C1 N1 B1 O1 -0.78(16)
C5 N1 B1 O1 178.93(11)
